data_7701017
loop_
_publ_author_name
'Vogler, Daniel'
'Wolf, Nina'
'Kaifer, Elisabeth'
'Himmel, Hans-J\"org'

_publ_section_title
;
 Electron transfer in complexes of B<sup>II</sup> cations with organic
 \p-acceptors: a combined experimental and quantum-chemical study.
;
_journal_issue 38
_journal_name_full 'Dalton transactions (Cambridge, England : 2003)'
_journal_page_first 14354
_journal_page_last 14366
_journal_paper_doi 10.1039/c9dt03151k
_journal_volume 48
_journal_year 2019
_chemical_formula_moiety 'C H2 Cl2, C25 H30 B2 F3 N6 O5 S, C F3 O3 S'
_chemical_formula_sum 'C27 H32 B2 Cl2 F6 N6 O8 S2'
_chemical_formula_weight 839.27
_space_group_crystal_system triclinic
_space_group_IT_number 2
_space_group_name_Hall '-P 1'
_space_group_name_H-M_alt 'P -1'
_symmetry_Int_Tables_number 2
_symmetry_space_group_name_Hall '-P 1'
_symmetry_space_group_name_H-M 'P -1'
_audit_creation_date 2019-07-09
_audit_creation_method
;
Olex2 1.2
(compiled 2018.05.29 svn.r3508 for OlexSys, GUI svn.r5506)
;
_audit_update_record
;
2019-07-30 deposited with the CCDC.    2019-09-03 downloaded from the CCDC.
;
_cell_angle_alpha 101.351(16)
_cell_angle_beta 108.564(15)
_cell_angle_gamma 117.557(13)
_cell_formula_units_Z 2
_cell_length_a 12.366(4)
_cell_length_b 13.352(5)
_cell_length_c 13.473(5)
_cell_measurement_reflns_used 8438
_cell_measurement_temperature 120
_cell_measurement_theta_max 29.88
_cell_measurement_theta_min 2.71
_cell_volume 1705.7(12)
_computing_cell_refinement 'SAINT V8.38A (?, 2016)'
_computing_data_collection 'APEX3 v2018.7-2 (Bruker AXS)'
_computing_data_reduction 'SAINT V8.38A (?, 2016)'
_computing_molecular_graphics 'Olex2 (Dolomanov et al., 2009)'
_computing_publication_material 'Olex2 (Dolomanov et al., 2009)'
_computing_structure_refinement 'olex2.refine (Bourhis et al., 2015)'
_diffrn_ambient_temperature 120.0
_diffrn_detector 'Bruker Photon III C14 detector'
_diffrn_detector_area_resol_mean 7.9
_diffrn_detector_type 'CPAD area detector'
_diffrn_measured_fraction_theta_full 0.9911
_diffrn_measured_fraction_theta_max 0.9907
_diffrn_measurement_device 'three-circle diffractometer'
_diffrn_measurement_device_type 'Bruker D8-Venture Dual Source'
_diffrn_measurement_method '\f and \w scans'
_diffrn_radiation_monochromator 'mirror optics'
_diffrn_radiation_probe x-ray
_diffrn_radiation_type 'Mo K\a'
_diffrn_radiation_wavelength 0.71073
_diffrn_reflns_av_R_equivalents 0.0353
_diffrn_reflns_av_unetI/netI 0.0216
_diffrn_reflns_limit_h_max 17
_diffrn_reflns_limit_h_min -17
_diffrn_reflns_limit_k_max 18
_diffrn_reflns_limit_k_min -18
_diffrn_reflns_limit_l_max 18
_diffrn_reflns_limit_l_min -18
_diffrn_reflns_number 66454
_diffrn_reflns_theta_full 29.9900
_diffrn_reflns_theta_max 29.99
_diffrn_reflns_theta_min 2.41
_diffrn_source 'microfocus X-ray tube'
_diffrn_source_type 'Incoatec I\ms 3.0'
_diffrn_standards_number 0
_exptl_absorpt_coefficient_mu 0.405
_exptl_absorpt_correction_T_max 0.7460
_exptl_absorpt_correction_T_min 0.6933
_exptl_absorpt_correction_type multi-scan
_exptl_absorpt_process_details
'SADABS-2016/2 (Bruker,2016/2) was used for absorption correction. wR2(int) was 0.1360 before and 0.0511 after correction. The Ratio of minimum to maximum transmission is 0.9294. The \l/2 correction factor is Not present.'
_exptl_crystal_colour 'clear light yellow'
_exptl_crystal_colour_lustre clear
_exptl_crystal_colour_modifier light
_exptl_crystal_colour_primary yellow
_exptl_crystal_density_diffrn 1.6338
_exptl_crystal_description plate
_exptl_crystal_F_000 861.6315
_exptl_crystal_size_max 0.541
_exptl_crystal_size_mid 0.466
_exptl_crystal_size_min 0.336
_refine_diff_density_max 0.7519
_refine_diff_density_min -0.8280
_refine_diff_density_rms 0.0873
_refine_ls_d_res_high 0.7109
_refine_ls_d_res_low 8.4650
_refine_ls_goodness_of_fit_ref 1.0354
_refine_ls_hydrogen_treatment constr
_refine_ls_matrix_type full
_refine_ls_number_constraints 65
_refine_ls_number_parameters 488
_refine_ls_number_reflns 9838
_refine_ls_number_restraints 0
_refine_ls_restrained_S_all 1.0354
_refine_ls_R_factor_all 0.0471
_refine_ls_R_factor_gt 0.0408
_refine_ls_shift/su_max 0.0001
_refine_ls_shift/su_mean 0.0000
_refine_ls_structure_factor_coef Fsqd
_refine_ls_weighting_details 'w=1/[\s^2^(Fo^2^)+(0.0649P)^2^+1.0050P] where P=(Fo^2^+2Fc^2^)/3'
_refine_ls_weighting_scheme calc
_refine_ls_wR_factor_gt 0.1141
_refine_ls_wR_factor_ref 0.1180
_reflns_Friedel_coverage 0.0
_reflns_limit_h_max 16
_reflns_limit_h_min -17
_reflns_limit_k_max 18
_reflns_limit_k_min -18
_reflns_limit_l_max 18
_reflns_limit_l_min 0
_reflns_number_gt 8515
_reflns_number_total 9838
_reflns_threshold_expression I>=2u(I)
_cod_data_source_file c9dt03151k2.cif
_cod_data_source_block 2019_dvnm12_0m_a
_cod_depositor_comments 'Adding full bibliography for 7701014--7701017.cif.'
_cod_original_cell_volume 1705.8(12)
_cod_database_code 7701017
_olex2_refinement_description
;
1. Fixed Uiso
 At 1.2 times of:
  All C(H) groups, All C(H,H) groups
2. Shared sites
{C2, C32}
{C4, C34}
3. Uiso/Uaniso restraints and constraints
Uanis(C2) = Uanis(C32)
Uanis(C4) = Uanis(C34)
4. Others
 Sof(C32)=Sof(H32a)=Sof(H32b)=Sof(C33)=Sof(H33a)=Sof(H33b)=Sof(C34)=Sof(H34a)=
 Sof(H34b)=1-FVAR(1)
 Sof(C2)=Sof(H2a)=Sof(H2b)=Sof(C3)=Sof(H3a)=Sof(H3b)=Sof(C4)=Sof(H4a)=Sof(H4b)=
 FVAR(1)
5.a Secondary CH2 refined with riding coordinates:
 C2(H2a,H2b), C3(H3a,H3b), C4(H4a,H4b), C32(H32a,H32b), C33(H33a,H33b),
 C34(H34a,H34b), C5(H5a,H5b), C6(H6a,H6b), C7(H7a,H7b), C9(H9a,H9b), C10(H10a,
 H10b), C11(H11a,H11b), C12(H12a,H12b), C13(H13a,H13b), C14(H14a,H14b),
 C31(H31a,H31b)
5.b Aromatic/amide H refined with riding coordinates:
 C17(H17), C18(H18), C20(H20), C21(H21), C22(H22), C23(H23)
;
_olex2_submission_special_instructions 'No special instructions were received'

loop_
_space_group_symop_id
_space_group_symop_operation_xyz
1 x,y,z
2 -x,-y,-z

loop_
_atom_site_label
_atom_site_type_symbol
_atom_site_fract_x
_atom_site_fract_y
_atom_site_fract_z
_atom_site_U_iso_or_equiv
_atom_site_adp_type
_atom_site_occupancy
_atom_site_refinement_flags_posn
_atom_site_disorder_group
Cl1 Cl 0.85497(6) 0.59614(5) 0.54386(6) 0.05267(15) Uani 1.000000 . .
Cl2 Cl 1.14276(7) 0.68176(6) 0.61676(5) 0.05914(16) Uani 1.000000 . .
S1 S 0.54980(4) 0.53855(3) 0.79139(3) 0.02045(8) Uani 1.000000 . .
S2 S 1.10539(4) 0.76261(3) 0.98106(3) 0.02212(8) Uani 1.000000 . .
F1 F 0.53923(16) 0.57933(12) 0.60814(10) 0.0509(3) Uani 1.000000 . .
F2 F 0.60258(15) 0.73388(11) 0.75177(11) 0.0455(3) Uani 1.000000 . .
F3 F 0.74301(12) 0.68301(11) 0.74908(12) 0.0455(3) Uani 1.000000 . .
F4 F 0.93880(13) 0.82486(13) 1.00279(11) 0.0488(3) Uani 1.000000 . .
F5 F 1.03528(15) 0.90098(12) 0.90463(11) 0.0494(3) Uani 1.000000 . .
F6 F 1.15248(14) 0.97654(10) 1.08838(11) 0.0472(3) Uani 1.000000 . .
O1 O 0.26471(10) 0.02784(9) 0.66612(8) 0.01801(18) Uani 1.000000 . .
O2 O 0.41609(9) 0.23898(8) 0.71002(8) 0.01546(17) Uani 1.000000 . .
O3 O 0.58626(10) 0.45081(9) 0.74562(9) 0.01922(19) Uani 1.000000 . .
O4 O 0.40499(13) 0.48112(12) 0.74072(14) 0.0411(3) Uani 1.000000 . .
O5 O 0.63296(15) 0.61101(11) 0.91092(10) 0.0327(3) Uani 1.000000 . .
O6 O 1.12363(16) 0.74411(13) 1.08508(11) 0.0411(3) Uani 1.000000 . .
O7 O 0.98990(12) 0.65644(10) 0.87781(10) 0.0301(2) Uani 1.000000 . .
O8 O 1.23016(13) 0.82946(13) 0.97246(14) 0.0433(3) Uani 1.000000 . .
N1 N 0.44429(12) 0.17465(11) 0.86784(10) 0.0193(2) Uani 1.000000 . .
N2 N 0.62608(11) 0.36052(10) 0.88999(10) 0.0173(2) Uani 1.000000 . .
N3 N 0.62528(12) 0.31881(11) 1.05139(10) 0.0201(2) Uani 1.000000 . .
N4 N 0.51077(11) 0.11067(10) 0.71989(10) 0.0172(2) Uani 1.000000 . .
N5 N 0.62964(11) 0.29413(10) 0.70102(10) 0.0166(2) Uani 1.000000 . .
N6 N 0.67911(12) 0.14626(11) 0.66055(10) 0.0184(2) Uani 1.000000 . .
C1 C 0.56600(13) 0.28494(12) 0.93778(11) 0.0171(2) Uani 1.000000 . .
C2 C 0.36604(17) 0.0936(2) 0.91347(16) 0.0404(5) Uani 0.552(5) . 1
H2a H 0.26730(17) 0.0608(2) 0.86842(16) 0.0484(6) Uiso 0.552(5) R 1
H2b H 0.37382(17) 0.0221(2) 0.89993(16) 0.0484(6) Uiso 0.552(5) R 1
C3 C 0.4043(3) 0.1454(2) 1.0285(2) 0.0225(7) Uani 0.552(5) . 1
H3a H 0.3676(3) 0.1964(2) 1.0400(2) 0.0270(8) Uiso 0.552(5) R 1
H3b H 0.3653(3) 0.0792(2) 1.0550(2) 0.0270(8) Uiso 0.552(5) R 1
C4 C 0.57053(17) 0.23054(15) 1.10159(13) 0.0267(3) Uani 0.552(5) . 1
H4a H 0.60674(17) 0.17821(15) 1.09882(13) 0.0321(4) Uiso 0.552(5) R 1
H4b H 0.59953(17) 0.27587(15) 1.18277(13) 0.0321(4) Uiso 0.552(5) R 1
C32 C 0.36604(17) 0.0936(2) 0.91347(16) 0.0404(5) Uani 0.448(5) . 2
H32a H 0.30754(17) 0.1180(2) 0.93087(16) 0.0484(6) Uiso 0.448(5) R 2
H32b H 0.30527(17) 0.0066(2) 0.85619(16) 0.0484(6) Uiso 0.448(5) R 2
C33 C 0.4664(3) 0.1059(3) 1.0194(3) 0.0232(8) Uani 0.448(5) . 2
H33a H 0.4152(3) 0.0594(3) 1.0558(3) 0.0279(10) Uiso 0.448(5) R 2
H33b H 0.5119(3) 0.0672(3) 0.9981(3) 0.0279(10) Uiso 0.448(5) R 2
C34 C 0.57053(17) 0.23054(15) 1.10159(13) 0.0267(3) Uani 0.448(5) . 2
H34a H 0.64802(17) 0.23251(15) 1.15616(13) 0.0321(4) Uiso 0.448(5) R 2
H34b H 0.53163(17) 0.25810(15) 1.14571(13) 0.0321(4) Uiso 0.448(5) R 2
C5 C 0.75936(15) 0.43516(13) 1.13241(12) 0.0231(3) Uani 1.000000 . .
H5a H 0.75545(15) 0.47043(13) 1.20203(12) 0.0277(3) Uiso 1.000000 R .
H5b H 0.83162(15) 0.41845(13) 1.15573(12) 0.0277(3) Uiso 1.000000 R .
C6 C 0.79718(15) 0.52781(13) 1.07939(13) 0.0235(3) Uani 1.000000 . .
H6a H 0.73893(15) 0.56036(13) 1.07295(13) 0.0282(3) Uiso 1.000000 R .
H6b H 0.89523(15) 0.59815(13) 1.12815(13) 0.0282(3) Uiso 1.000000 R .
C7 C 0.77420(13) 0.46329(13) 0.96168(12) 0.0203(3) Uani 1.000000 . .
H7a H 0.83216(13) 0.43042(13) 0.96821(12) 0.0244(3) Uiso 1.000000 R .
H7b H 0.80053(13) 0.52267(13) 0.92583(12) 0.0244(3) Uiso 1.000000 R .
C8 C 0.60751(13) 0.18301(12) 0.69419(11) 0.0160(2) Uani 1.000000 . .
C9 C 0.50678(15) 0.00311(13) 0.73614(13) 0.0220(3) Uani 1.000000 . .
H9a H 0.58394(15) 0.03132(13) 0.81132(13) 0.0263(3) Uiso 1.000000 R .
H9b H 0.41879(15) -0.05324(13) 0.73519(13) 0.0263(3) Uiso 1.000000 R .
C10 C 0.51903(16) -0.06449(13) 0.64096(14) 0.0257(3) Uani 1.000000 . .
H10a H 0.51651(16) -0.13691(13) 0.65095(14) 0.0308(3) Uiso 1.000000 R .
H10b H 0.44083(16) -0.09444(13) 0.56578(14) 0.0308(3) Uiso 1.000000 R .
C11 C 0.65448(16) 0.02389(14) 0.64494(13) 0.0242(3) Uani 1.000000 . .
H11a H 0.65355(16) -0.01165(14) 0.57264(13) 0.0290(3) Uiso 1.000000 R .
H11b H 0.73122(16) 0.03377(14) 0.70896(13) 0.0290(3) Uiso 1.000000 R .
C12 C 0.80646(14) 0.23128(13) 0.65841(13) 0.0222(3) Uani 1.000000 . .
H12a H 0.88171(14) 0.22581(13) 0.70561(13) 0.0266(3) Uiso 1.000000 R .
H12b H 0.79185(14) 0.20534(13) 0.57863(13) 0.0266(3) Uiso 1.000000 R .
C13 C 0.85017(14) 0.36427(13) 0.70327(13) 0.0228(3) Uani 1.000000 . .
H13a H 0.89883(14) 0.40147(13) 0.78823(13) 0.0274(3) Uiso 1.000000 R .
H13b H 0.91437(14) 0.41294(13) 0.67649(13) 0.0274(3) Uiso 1.000000 R .
C14 C 0.72324(14) 0.36755(13) 0.66018(13) 0.0200(3) Uani 1.000000 . .
H14a H 0.67586(14) 0.33257(13) 0.57526(13) 0.0241(3) Uiso 1.000000 R .
H14b H 0.75052(14) 0.45411(13) 0.68938(13) 0.0241(3) Uiso 1.000000 R .
C15 C 0.22766(13) 0.05501(12) 0.57347(11) 0.0161(2) Uani 1.000000 . .
C16 C 0.31659(13) 0.17565(12) 0.59252(11) 0.0160(2) Uani 1.000000 . .
C17 C 0.30100(14) 0.22476(13) 0.51095(12) 0.0193(2) Uani 1.000000 . .
H17 H 0.36503(14) 0.30886(13) 0.52773(12) 0.0231(3) Uiso 1.000000 R .
C18 C 0.18739(15) 0.14434(13) 0.40453(12) 0.0205(3) Uani 1.000000 . .
H18 H 0.17368(15) 0.17321(13) 0.34562(12) 0.0246(3) Uiso 1.000000 R .
C19 C 0.09031(14) 0.01953(13) 0.38061(12) 0.0184(2) Uani 1.000000 . .
C20 C -0.02803(15) -0.06189(14) 0.27138(12) 0.0229(3) Uani 1.000000 . .
H20 H -0.04142(15) -0.03332(14) 0.21222(12) 0.0275(3) Uiso 1.000000 R .
C21 C -0.12329(15) -0.18139(14) 0.25030(13) 0.0245(3) Uani 1.000000 . .
H21 H -0.20266(15) -0.23436(14) 0.17713(13) 0.0295(3) Uiso 1.000000 R .
C22 C -0.10420(14) -0.22611(13) 0.33646(13) 0.0226(3) Uani 1.000000 . .
H22 H -0.17118(14) -0.30892(13) 0.32078(13) 0.0271(3) Uiso 1.000000 R .
C23 C 0.00939(14) -0.15186(13) 0.44220(12) 0.0197(2) Uani 1.000000 . .
H23 H 0.02174(14) -0.18324(13) 0.49932(12) 0.0236(3) Uiso 1.000000 R .
C24 C 0.10868(13) -0.02788(12) 0.46629(11) 0.0166(2) Uani 1.000000 . .
C25 C 0.61274(17) 0.63994(14) 0.72046(14) 0.0265(3) Uani 1.000000 . .
C26 C 1.05531(17) 0.87149(15) 0.99493(15) 0.0291(3) Uani 1.000000 . .
C31 C 1.0263(3) 0.6991(2) 0.65628(19) 0.0547(6) Uani 1.000000 . .
H31a H 1.0529(3) 0.7853(2) 0.67490(19) 0.0657(7) Uiso 1.000000 R .
H31b H 1.0321(3) 0.6827(2) 0.72568(19) 0.0657(7) Uiso 1.000000 R .
B1 B 0.40690(15) 0.13155(13) 0.74391(13) 0.0168(3) Uani 1.000000 . .
B2 B 0.56882(14) 0.33876(13) 0.76412(13) 0.0160(3) Uani 1.000000 . .

loop_
_atom_site_aniso_label
_atom_site_aniso_U_11
_atom_site_aniso_U_22
_atom_site_aniso_U_33
_atom_site_aniso_U_12
_atom_site_aniso_U_13
_atom_site_aniso_U_23
Cl1 0.0603(3) 0.0508(3) 0.0779(4) 0.0379(3) 0.0461(3) 0.0418(3)
Cl2 0.0517(3) 0.0654(4) 0.0518(3) 0.0333(3) 0.0151(3) 0.0237(3)
S1 0.02075(16) 0.01586(15) 0.03054(18) 0.01133(13) 0.01591(14) 0.01084(13)
S2 0.02019(16) 0.01773(15) 0.02463(17) 0.00991(13) 0.00904(13) 0.00653(13)
F1 0.0744(9) 0.0460(7) 0.0279(5) 0.0331(7) 0.0184(6) 0.0194(5)
F2 0.0777(9) 0.0353(6) 0.0617(8) 0.0434(6) 0.0477(7) 0.0331(6)
F3 0.0375(6) 0.0442(6) 0.0714(8) 0.0211(5) 0.0367(6) 0.0395(6)
F4 0.0399(6) 0.0648(8) 0.0541(7) 0.0368(6) 0.0272(6) 0.0192(6)
F5 0.0643(8) 0.0456(7) 0.0507(7) 0.0369(6) 0.0234(6) 0.0327(6)
F6 0.0512(7) 0.0264(5) 0.0481(7) 0.0233(5) 0.0131(6) 0.0013(5)
O1 0.0132(4) 0.0164(4) 0.0205(4) 0.0058(3) 0.0065(4) 0.0095(4)
O2 0.0127(4) 0.0150(4) 0.0187(4) 0.0073(3) 0.0078(3) 0.0077(3)
O3 0.0202(4) 0.0149(4) 0.0277(5) 0.0106(4) 0.0146(4) 0.0104(4)
O4 0.0221(6) 0.0284(6) 0.0727(10) 0.0143(5) 0.0252(6) 0.0158(6)
O5 0.0513(7) 0.0286(6) 0.0288(6) 0.0275(6) 0.0215(6) 0.0134(5)
O6 0.0559(8) 0.0369(7) 0.0282(6) 0.0289(7) 0.0115(6) 0.0161(5)
O7 0.0288(6) 0.0206(5) 0.0262(5) 0.0075(4) 0.0103(5) 0.0044(4)
O8 0.0245(6) 0.0345(7) 0.0586(9) 0.0108(5) 0.0238(6) 0.0056(6)
N1 0.0140(5) 0.0206(5) 0.0193(5) 0.0061(4) 0.0081(4) 0.0097(4)
N2 0.0138(5) 0.0151(5) 0.0196(5) 0.0063(4) 0.0081(4) 0.0056(4)
N3 0.0200(5) 0.0186(5) 0.0186(5) 0.0097(4) 0.0086(4) 0.0058(4)
N4 0.0148(5) 0.0145(5) 0.0237(5) 0.0083(4) 0.0093(4) 0.0096(4)
N5 0.0154(5) 0.0139(5) 0.0227(5) 0.0079(4) 0.0117(4) 0.0079(4)
N6 0.0158(5) 0.0172(5) 0.0212(5) 0.0100(4) 0.0083(4) 0.0050(4)
C1 0.0153(5) 0.0185(6) 0.0197(6) 0.0106(5) 0.0094(5) 0.0073(5)
C2 0.0172(7) 0.0572(11) 0.0379(9) 0.0091(7) 0.0126(6) 0.0354(9)
C3 0.0216(12) 0.0219(12) 0.0237(13) 0.0102(10) 0.0135(10) 0.0097(10)
C4 0.0343(8) 0.0277(7) 0.0216(7) 0.0173(6) 0.0154(6) 0.0131(6)
C32 0.0172(7) 0.0572(11) 0.0379(9) 0.0091(7) 0.0126(6) 0.0354(9)
C33 0.0187(14) 0.0244(16) 0.0251(16) 0.0097(12) 0.0097(12) 0.0151(13)
C34 0.0343(8) 0.0277(7) 0.0216(7) 0.0173(6) 0.0154(6) 0.0131(6)
C5 0.0196(6) 0.0221(6) 0.0195(6) 0.0102(5) 0.0059(5) 0.0034(5)
C6 0.0189(6) 0.0182(6) 0.0230(6) 0.0085(5) 0.0055(5) 0.0026(5)
C7 0.0136(5) 0.0171(6) 0.0238(6) 0.0061(5) 0.0073(5) 0.0060(5)
C8 0.0123(5) 0.0152(5) 0.0172(5) 0.0071(4) 0.0054(4) 0.0052(4)
C9 0.0194(6) 0.0173(6) 0.0295(7) 0.0106(5) 0.0096(5) 0.0129(5)
C10 0.0248(7) 0.0160(6) 0.0291(7) 0.0120(5) 0.0061(6) 0.0062(5)
C11 0.0258(7) 0.0214(6) 0.0284(7) 0.0171(6) 0.0117(6) 0.0075(5)
C12 0.0155(6) 0.0246(6) 0.0260(7) 0.0114(5) 0.0113(5) 0.0067(5)
C13 0.0151(6) 0.0217(6) 0.0291(7) 0.0082(5) 0.0126(5) 0.0080(5)
C14 0.0176(6) 0.0190(6) 0.0263(7) 0.0090(5) 0.0143(5) 0.0111(5)
C15 0.0145(5) 0.0164(5) 0.0194(6) 0.0090(5) 0.0091(5) 0.0083(5)
C16 0.0133(5) 0.0158(5) 0.0185(6) 0.0082(5) 0.0076(5) 0.0064(5)
C17 0.0203(6) 0.0183(6) 0.0234(6) 0.0115(5) 0.0124(5) 0.0109(5)
C18 0.0228(6) 0.0222(6) 0.0220(6) 0.0141(5) 0.0124(5) 0.0123(5)
C19 0.0168(6) 0.0209(6) 0.0204(6) 0.0121(5) 0.0096(5) 0.0083(5)
C20 0.0218(6) 0.0278(7) 0.0203(6) 0.0162(6) 0.0085(5) 0.0087(5)
C21 0.0177(6) 0.0247(7) 0.0226(7) 0.0121(5) 0.0047(5) 0.0021(5)
C22 0.0155(6) 0.0184(6) 0.0274(7) 0.0081(5) 0.0091(5) 0.0036(5)
C23 0.0162(6) 0.0187(6) 0.0241(6) 0.0093(5) 0.0106(5) 0.0082(5)
C24 0.0135(5) 0.0174(6) 0.0201(6) 0.0091(5) 0.0088(5) 0.0072(5)
C25 0.0345(8) 0.0225(7) 0.0306(7) 0.0185(6) 0.0181(6) 0.0146(6)
C26 0.0308(8) 0.0280(7) 0.0311(8) 0.0191(7) 0.0134(6) 0.0118(6)
C31 0.0880(18) 0.0551(13) 0.0389(11) 0.0455(14) 0.0362(12) 0.0270(10)
B1 0.0136(6) 0.0152(6) 0.0199(6) 0.0066(5) 0.0076(5) 0.0087(5)
B2 0.0136(6) 0.0132(6) 0.0212(6) 0.0069(5) 0.0093(5) 0.0071(5)

loop_
_atom_type_symbol
_atom_type_scat_dispersion_real
_atom_type_scat_dispersion_imag
_atom_type_scat_Cromer_Mann_a1
_atom_type_scat_Cromer_Mann_a2
_atom_type_scat_Cromer_Mann_a3
_atom_type_scat_Cromer_Mann_a4
_atom_type_scat_Cromer_Mann_b1
_atom_type_scat_Cromer_Mann_b2
_atom_type_scat_Cromer_Mann_b3
_atom_type_scat_Cromer_Mann_b4
_atom_type_scat_Cromer_Mann_c
_atom_type_scat_source
_atom_type_scat_dispersion_source
C 0.00347 0.00161 2.31000 1.02000 1.58860 0.86500 20.84390 10.20750 0.56870 51.65120 0.215599998832 'International Tables Volume C Table 6.1.1.4 (pp. 500-502)' 'Henke, Gullikson and Davis, At. Data and Nucl. Data Tables, 1993, 54, 2'
B 0.00141 0.00067 2.05450 1.33260 1.09790 0.70680 23.21850 1.02100 60.34980 0.14030 -0.193200007081 'International Tables Volume C Table 6.1.1.4 (pp. 500-502)' 'Henke, Gullikson and Davis, At. Data and Nucl. Data Tables, 1993, 54, 2'
Cl 0.14873 0.16029 11.46040 7.19640 6.25560 1.64550 0.01040 1.16620 18.51940 47.77840 -9.55739974976 'International Tables Volume C Table 6.1.1.4 (pp. 500-502)' 'Henke, Gullikson and Davis, At. Data and Nucl. Data Tables, 1993, 54, 2'
H 0.00000 0.00000 0.49300 0.32291 0.14019 0.04081 10.51090 26.12570 3.14236 57.79970 0.0030380000826 'International Tables Volume C Table 6.1.1.4 (pp. 500-502)' 'Henke, Gullikson and Davis, At. Data and Nucl. Data Tables, 1993, 54, 2'
F 0.01794 0.01033 3.53920 2.64120 1.51700 1.02430 10.28250 4.29440 0.26150 26.14760 0.277599990368 'International Tables Volume C Table 6.1.1.4 (pp. 500-502)' 'Henke, Gullikson and Davis, At. Data and Nucl. Data Tables, 1993, 54, 2'
O 0.01158 0.00611 3.04850 2.28680 1.54630 0.86700 13.27710 5.70110 0.32390 32.90890 0.250800013542 'International Tables Volume C Table 6.1.1.4 (pp. 500-502)' 'Henke, Gullikson and Davis, At. Data and Nucl. Data Tables, 1993, 54, 2'
N 0.00653 0.00323 12.21260 3.13220 2.01250 1.16630 0.00570 9.89330 28.99750 0.58260 -11.5290002823 'International Tables Volume C Table 6.1.1.4 (pp. 500-502)' 'Henke, Gullikson and Davis, At. Data and Nucl. Data Tables, 1993, 54, 2'
S 0.12424 0.12443 6.90530 5.20340 1.43790 1.58630 1.46790 22.21510 0.25360 56.17200 0.866900026798 'International Tables Volume C Table 6.1.1.4 (pp. 500-502)' 'Henke, Gullikson and Davis, At. Data and Nucl. Data Tables, 1993, 54, 2'

loop_
_geom_angle_atom_site_label_1
_geom_angle_atom_site_label_2
_geom_angle_atom_site_label_3
_geom_angle
O4 S1 O3 111.76(7)
O5 S1 O3 113.10(7)
O5 S1 O4 120.02(9)
C25 S1 O3 95.58(6)
C25 S1 O4 106.09(8)
C25 S1 O5 106.93(7)
O7 S2 O6 115.09(8)
O8 S2 O6 115.31(10)
O8 S2 O7 114.64(8)
C26 S2 O6 102.97(8)
C26 S2 O7 103.68(8)
C26 S2 O8 102.66(8)
B1 O1 C15 104.47(10)
B1 O2 C16 102.60(9)
B2 O2 C16 128.50(10)
B2 O2 B1 105.58(9)
B2 O3 S1 130.90(9)
B1 N1 C1 115.70(11)
C7 N2 C1 117.33(11)
B2 N2 C1 127.47(11)
B2 N2 C7 114.04(10)
C5 N3 C1 123.63(12)
C9 N4 C8 118.04(11)
B1 N4 C8 127.50(11)
B1 N4 C9 114.29(10)
C14 N5 C8 118.67(11)
B2 N5 C8 115.73(11)
B2 N5 C14 125.14(11)
C11 N6 C8 123.02(12)
C12 N6 C8 123.12(11)
C12 N6 C11 112.77(11)
N2 C1 N1 118.41(12)
N3 C1 N1 120.48(12)
N3 C1 N2 121.10(12)
H2b C2 H2a 107.3
C3 C2 H2a 108.04(13)
C3 C2 H2b 108.04(15)
H3a C3 C2 109.84(15)
H3b C3 C2 109.84(13)
H3b C3 H3a 108.3
C4 C3 C2 109.21(18)
C4 C3 H3a 109.84(11)
C4 C3 H3b 109.84(11)
H4a C4 C3 110.06(11)
H4b C4 C3 110.06(11)
H4b C4 H4a 108.4
H32b C32 H32a 108.4
C33 C32 H32a 110.09(16)
C33 C32 H32b 110.09(16)
H33a C33 C32 108.66(13)
H33b C33 C32 108.66(17)
H33b C33 H33a 107.6
C34 C33 C32 114.4(2)
C34 C33 H33a 108.66(14)
C34 C33 H33b 108.66(15)
H34a C34 C33 108.69(15)
H34b C34 C33 108.69(15)
H34b C34 H34a 107.6
H5a C5 N3 109.41(7)
H5b C5 N3 109.41(8)
H5b C5 H5a 108.0
C6 C5 N3 111.15(12)
C6 C5 H5a 109.41(8)
C6 C5 H5b 109.41(8)
H6a C6 C5 110.03(8)
H6b C6 C5 110.03(8)
H6b C6 H6a 108.4
C7 C6 C5 108.35(12)
C7 C6 H6a 110.03(8)
C7 C6 H6b 110.03(7)
C6 C7 N2 108.73(11)
H7a C7 N2 109.94(7)
H7a C7 C6 109.94(8)
H7b C7 N2 109.94(7)
H7b C7 C6 109.94(8)
H7b C7 H7a 108.3
N5 C8 N4 118.26(11)
N6 C8 N4 121.42(12)
N6 C8 N5 120.31(12)
H9a C9 N4 109.83(7)
H9b C9 N4 109.83(7)
H9b C9 H9a 108.3
C10 C9 N4 109.24(12)
C10 C9 H9a 109.83(8)
C10 C9 H9b 109.83(8)
H10a C10 C9 109.99(8)
H10b C10 C9 109.99(8)
H10b C10 H10a 108.4
C11 C10 C9 108.51(12)
C11 C10 H10a 109.99(8)
C11 C10 H10b 109.99(8)
C10 C11 N6 111.96(12)
H11a C11 N6 109.22(8)
H11a C11 C10 109.22(8)
H11b C11 N6 109.22(7)
H11b C11 C10 109.22(8)
H11b C11 H11a 107.9
H12a C12 N6 109.11(7)
H12b C12 N6 109.11(7)
H12b C12 H12a 107.8
C13 C12 N6 112.45(11)
C13 C12 H12a 109.11(8)
C13 C12 H12b 109.11(8)
H13a C13 C12 109.83(8)
H13b C13 C12 109.83(7)
H13b C13 H13a 108.3
C14 C13 C12 109.26(11)
C14 C13 H13a 109.83(8)
C14 C13 H13b 109.83(7)
C13 C14 N5 108.55(11)
H14a C14 N5 109.98(7)
H14a C14 C13 109.98(8)
H14b C14 N5 109.98(7)
H14b C14 C13 109.98(8)
H14b C14 H14a 108.4
C16 C15 O1 114.17(11)
C24 C15 O1 125.68(11)
C24 C15 C16 120.14(12)
C15 C16 O2 107.18(11)
C17 C16 O2 127.99(11)
C17 C16 C15 124.64(12)
H17 C17 C16 121.92(8)
C18 C17 C16 116.16(12)
C18 C17 H17 121.92(8)
H18 C18 C17 119.13(8)
C19 C18 C17 121.73(13)
C19 C18 H18 119.13(8)
C20 C19 C18 121.30(13)
C24 C19 C18 120.78(12)
C24 C19 C20 117.93(12)
H20 C20 C19 119.62(8)
C21 C20 C19 120.76(14)
C21 C20 H20 119.62(9)
H21 C21 C20 119.76(9)
C22 C21 C20 120.48(13)
C22 C21 H21 119.76(8)
H22 C22 C21 119.58(8)
C23 C22 C21 120.84(13)
C23 C22 H22 119.58(9)
H23 C23 C22 120.14(9)
C24 C23 C22 119.73(13)
C24 C23 H23 120.14(8)
C19 C24 C15 116.51(12)
C23 C24 C15 123.23(12)
C23 C24 C19 120.25(12)
F1 C25 S1 110.71(11)
F2 C25 S1 109.46(11)
F2 C25 F1 108.70(14)
F3 C25 S1 110.56(11)
F3 C25 F1 108.42(15)
F3 C25 F2 108.94(14)
F4 C26 S2 111.69(12)
F5 C26 S2 111.32(12)
F5 C26 F4 107.47(14)
F6 C26 S2 111.42(12)
F6 C26 F4 107.33(14)
F6 C26 F5 107.38(14)
Cl2 C31 Cl1 110.82(12)
H31a C31 Cl1 109.48(8)
H31a C31 Cl2 109.48(8)
H31b C31 Cl1 109.48(7)
H31b C31 Cl2 109.48(7)
H31b C31 H31a 108.1
O2 B1 O1 103.16(10)
N1 B1 O1 115.55(11)
N1 B1 O2 105.90(11)
N4 B1 O1 111.82(11)
N4 B1 O2 106.40(10)
N4 B1 N1 112.90(11)
O3 B2 O2 108.85(10)
N2 B2 O2 105.12(10)
N2 B2 O3 113.35(11)
N5 B2 O2 108.15(10)
N5 B2 O3 106.53(10)
N5 B2 N2 114.65(11)

loop_
_geom_bond_atom_site_label_1
_geom_bond_atom_site_label_2
_geom_bond_distance
Cl1 C31 1.765(3)
Cl2 C31 1.777(3)
S1 O3 1.5289(11)
S1 O4 1.4163(14)
S1 O5 1.4138(14)
S1 C25 1.8329(16)
S2 O6 1.4362(14)
S2 O7 1.4388(13)
S2 O8 1.4391(14)
S2 C26 1.8253(17)
F1 C25 1.316(2)
F2 C25 1.3184(18)
F3 C25 1.317(2)
F4 C26 1.330(2)
F5 C26 1.336(2)
F6 C26 1.334(2)
O1 C15 1.3666(16)
O1 B1 1.4527(18)
O2 C16 1.4161(17)
O2 B1 1.5552(17)
O2 B2 1.5122(17)
O3 B2 1.4931(17)
N1 C1 1.3498(18)
N1 C2 1.4689(19)
N1 C32 1.4689(19)
N1 B1 1.489(2)
N2 C1 1.3607(17)
N2 C7 1.4822(18)
N2 B2 1.521(2)
N3 C1 1.3384(18)
N3 C4 1.4738(19)
N3 C34 1.4738(19)
N3 C5 1.4666(19)
N4 C8 1.3456(17)
N4 C9 1.4759(17)
N4 B1 1.5469(19)
N5 C8 1.3562(17)
N5 C14 1.4736(16)
N5 B2 1.5054(18)
N6 C8 1.3416(17)
N6 C11 1.4731(19)
N6 C12 1.4688(18)
C2 H2a 0.9900
C2 H2b 0.9900
C2 C3 1.384(3)
C3 H3a 0.9900
C3 H3b 0.9900
C3 C4 1.611(3)
C4 H4a 0.9900
C4 H4b 0.9900
C32 H32a 0.9900
C32 H32b 0.9900
C32 C33 1.482(4)
C33 H33a 0.9900
C33 H33b 0.9900
C33 C34 1.427(4)
C34 H34a 0.9900
C34 H34b 0.9900
C5 H5a 0.9900
C5 H5b 0.9900
C5 C6 1.512(2)
C6 H6a 0.9900
C6 H6b 0.9900
C6 C7 1.512(2)
C7 H7a 0.9900
C7 H7b 0.9900
C9 H9a 0.9900
C9 H9b 0.9900
C9 C10 1.509(2)
C10 H10a 0.9900
C10 H10b 0.9900
C10 C11 1.513(2)
C11 H11a 0.9900
C11 H11b 0.9900
C12 H12a 0.9900
C12 H12b 0.9900
C12 C13 1.514(2)
C13 H13a 0.9900
C13 H13b 0.9900
C13 C14 1.515(2)
C14 H14a 0.9900
C14 H14b 0.9900
C15 C16 1.3743(18)
C15 C24 1.4094(19)
C16 C17 1.3930(19)
C17 H17 0.9500
C17 C18 1.378(2)
C18 H18 0.9500
C18 C19 1.419(2)
C19 C20 1.420(2)
C19 C24 1.4279(19)
C20 H20 0.9500
C20 C21 1.372(2)
C21 H21 0.9500
C21 C22 1.410(2)
C22 H22 0.9500
C22 C23 1.366(2)
C23 H23 0.9500
C23 C24 1.4168(19)
C31 H31a 0.9900
C31 H31b 0.9900
